data_7100922
loop_
_publ_author_name
'Xie, Jian-Wu'
'Yue, Lei'
'Xue, Dong'
'Ma, Xiao-Li'
'Chen, Ying-Chun'
'Wu, Yong'
'Zhu, Jin'
'Deng, Jin-Gen'

_publ_section_title
;
Organocatalytic and Direct Asymmetric Vinylogous Michael 
Addition of \a,\a-Dicyanoolefins to \a,\b-Unsaturated Aldehydes
;
_journal_name_full 'Chemical Communications'
_journal_page_first 1563
_journal_page_last 1565
_journal_paper_doi 10.1039/b600647g
_journal_year 2006
_chemical_formula_sum 'C22 H18 N2 O'
_chemical_formula_weight 326.38
_space_group_IT_number 14
_symmetry_cell_setting monoclinic
_symmetry_space_group_name_Hall '-P 2yn'
_symmetry_space_group_name_H-M 'P 1 21/n 1'
_cell_angle_alpha 90.00
_cell_angle_beta 97.72(2)
_cell_angle_gamma 90.00
_cell_formula_units_Z 4
_cell_length_a 15.603(4)
_cell_length_b 6.159(1)
_cell_length_c 18.040(4)
_cell_measurement_temperature 296(2)
_cell_volume 1717.96(73)
_diffrn_ambient_temperature 296(2)
_exptl_crystal_density_diffrn 1.262
_cod_depositor_comments
;
The following automatic conversions were performed:
'_symmetry_cell_setting' value 'Monoclinic' changed to 'monoclinic'
according to '/home/saulius/struct/CIF-dictionaries/cif_core.dic'
dictionary named 'cif_core.dic' version 2.4.1 from 2010-06-29.

Automatic conversion script
Id: cif_fix_enum 1527 2010-12-29 10:47:43Z saulius 
;
_cod_original_sg_symbol_H-M 'P 21/n'
_cod_database_code 7100922

loop_
_symmetry_equiv_pos_as_xyz
'x, y, z'
'-x+1/2, y+1/2, -z+1/2'
'-x, -y, -z'
'x-1/2, -y-1/2, z-1/2'

loop_
_atom_site_label
_atom_site_type_symbol
_atom_site_fract_x
_atom_site_fract_y
_atom_site_fract_z
_atom_site_U_iso_or_equiv
_atom_site_adp_type
_atom_site_occupancy
_atom_site_symmetry_multiplicity
_atom_site_calc_flag
_atom_site_refinement_flags
_atom_site_disorder_assembly
_atom_site_disorder_group
O O 0.46401(8) 0.6747(3) 0.58182(8) 0.0558(4) Uani 1 1 d . . .
H0 H 0.5028 0.7615 0.5771 0.067 Uiso 1 1 calc R . .
N1 N 0.44231(11) 0.8848(3) 0.39617(10) 0.0585(5) Uani 1 1 d . . .
N2 N 0.34329(12) 0.2927(4) 0.47592(12) 0.0687(6) Uani 1 1 d . . .
C1 C 0.20614(11) 0.8175(3) 0.39080(10) 0.0389(5) Uani 1 1 d . . .
C2 C 0.22704(13) 0.6854(4) 0.33407(10) 0.0514(6) Uani 1 1 d . . .
H2 H 0.2705 0.5822 0.3447 0.062 Uiso 1 1 calc R . .
C3 C 0.18485(15) 0.7031(5) 0.26177(12) 0.0674(7) Uani 1 1 d . . .
H3 H 0.1996 0.6126 0.2242 0.081 Uiso 1 1 calc R . .
C4 C 0.12127(16) 0.8550(5) 0.24626(13) 0.0744(8) Uani 1 1 d . . .
H4 H 0.0927 0.8682 0.1978 0.089 Uiso 1 1 calc R . .
C5 C 0.09910(13) 0.9883(5) 0.30154(14) 0.0681(7) Uani 1 1 d . . .
H5 H 0.0557 1.0912 0.2900 0.082 Uiso 1 1 calc R . .
C6 C 0.14033(11) 0.9722(4) 0.37452(11) 0.0488(6) Uani 1 1 d . . .
C7 C 0.11623(13) 1.1083(4) 0.43737(12) 0.0592(6) Uani 1 1 d . . .
H7A H 0.0587 1.1675 0.4238 0.071 Uiso 1 1 calc R . .
H7B H 0.1564 1.2283 0.4468 0.071 Uiso 1 1 calc R . .
C8 C 0.11851(12) 0.9704(4) 0.50737(12) 0.0550(6) Uani 1 1 d . . .
H8A H 0.1073 1.0611 0.5490 0.066 Uiso 1 1 calc R . .
H8B H 0.0736 0.8607 0.4997 0.066 Uiso 1 1 calc R . .
C9 C 0.20577(11) 0.8618(3) 0.52579(10) 0.0372(5) Uani 1 1 d . . .
C10 C 0.24788(10) 0.8005(3) 0.46940(9) 0.0324(4) Uani 1 1 d . . .
C11 C 0.34116(11) 0.7149(3) 0.48500(9) 0.0337(5) Uani 1 1 d . . .
C12 C 0.38328(11) 0.7785(3) 0.56530(10) 0.0390(5) Uani 1 1 d . . .
H12 H 0.3913 0.9362 0.5683 0.047 Uiso 1 1 calc R . .
C13 C 0.32366(11) 0.7083(4) 0.61985(10) 0.0445(5) Uani 1 1 d . . .
H13A H 0.3518 0.7310 0.6705 0.053 Uiso 1 1 calc R . .
H13B H 0.3114 0.5545 0.6135 0.053 Uiso 1 1 calc R . .
C14 C 0.23928(12) 0.8358(3) 0.60782(10) 0.0426(5) Uani 1 1 d . . .
H14 H 0.2514 0.9815 0.6284 0.051 Uiso 1 1 calc R . .
C15 C 0.17286(12) 0.7315(3) 0.65153(10) 0.0426(5) Uani 1 1 d . . .
C16 C 0.15938(13) 0.8115(4) 0.72028(11) 0.0506(6) Uani 1 1 d . . .
H16 H 0.1897 0.9338 0.7393 0.061 Uiso 1 1 calc R . .
C17 C 0.10165(13) 0.7137(4) 0.76169(12) 0.0569(6) Uani 1 1 d . . .
H17 H 0.0935 0.7698 0.8081 0.068 Uiso 1 1 calc R . .
C18 C 0.05684(14) 0.5352(4) 0.73423(12) 0.0585(7) Uani 1 1 d . . .
H18 H 0.0177 0.4696 0.7618 0.070 Uiso 1 1 calc R . .
C19 C 0.06918(15) 0.4517(4) 0.66585(13) 0.0661(7) Uani 1 1 d . . .
H19 H 0.0384 0.3299 0.6471 0.079 Uiso 1 1 calc R . .
C20 C 0.12740(14) 0.5492(4) 0.62512(12) 0.0591(6) Uani 1 1 d . . .
H20 H 0.1361 0.4910 0.5791 0.071 Uiso 1 1 calc R . .
C21 C 0.39611(11) 0.8079(3) 0.43221(10) 0.0378(5) Uani 1 1 d . . .
C22 C 0.34315(12) 0.4761(4) 0.47864(11) 0.0428(5) Uani 1 1 d . . .

loop_
_atom_site_aniso_label
_atom_site_aniso_U_11
_atom_site_aniso_U_22
_atom_site_aniso_U_33
_atom_site_aniso_U_23
_atom_site_aniso_U_13
_atom_site_aniso_U_12
O 0.0310(7) 0.0737(11) 0.0596(9) 0.0173(8) -0.0058(7) -0.0014(7)
N1 0.0471(10) 0.0763(14) 0.0552(11) 0.0079(11) 0.0175(9) -0.0086(10)
N2 0.0671(14) 0.0471(13) 0.0926(16) -0.0012(12) 0.0132(11) 0.0032(11)
C1 0.0297(10) 0.0494(13) 0.0369(11) 0.0055(10) 0.0021(8) -0.0037(10)
C2 0.0465(12) 0.0690(16) 0.0376(11) -0.0012(11) 0.0013(9) -0.0034(12)
C3 0.0684(16) 0.092(2) 0.0385(13) -0.0048(13) -0.0050(11) -0.0140(16)
C4 0.0601(15) 0.114(2) 0.0429(14) 0.0170(16) -0.0157(12) -0.0176(17)
C5 0.0410(12) 0.093(2) 0.0652(16) 0.0297(16) -0.0101(12) 0.0039(14)
C6 0.0289(10) 0.0646(15) 0.0521(13) 0.0167(12) 0.0022(9) 0.0015(11)
C7 0.0394(11) 0.0668(16) 0.0729(16) 0.0177(13) 0.0130(11) 0.0200(12)
C8 0.0400(11) 0.0680(16) 0.0599(13) 0.0061(13) 0.0168(10) 0.0142(12)
C9 0.0328(10) 0.0409(12) 0.0391(11) 0.0012(9) 0.0091(8) 0.0010(9)
C10 0.0267(9) 0.0353(11) 0.0349(10) 0.0023(9) 0.0027(8) 0.0008(9)
C11 0.0299(10) 0.0379(12) 0.0335(10) 0.0026(9) 0.0049(8) -0.0003(9)
C12 0.0309(10) 0.0469(12) 0.0375(11) 0.0049(10) -0.0011(8) -0.0029(9)
C13 0.0448(11) 0.0567(14) 0.0304(10) 0.0045(10) -0.0005(8) -0.0065(11)
C14 0.0473(12) 0.0453(13) 0.0365(11) -0.0046(10) 0.0103(9) -0.0055(10)
C15 0.0446(12) 0.0478(13) 0.0372(11) 0.0003(10) 0.0119(9) -0.0007(10)
C16 0.0503(12) 0.0638(15) 0.0394(11) -0.0049(11) 0.0124(10) -0.0041(12)
C17 0.0529(13) 0.0780(18) 0.0425(12) -0.0004(13) 0.0167(11) 0.0027(14)
C18 0.0471(13) 0.0765(18) 0.0553(14) 0.0191(14) 0.0193(11) 0.0020(13)
C19 0.0679(15) 0.0661(18) 0.0676(16) -0.0006(13) 0.0205(13) -0.0192(14)
C20 0.0696(15) 0.0618(16) 0.0505(13) -0.0109(12) 0.0246(11) -0.0167(13)
C21 0.0297(10) 0.0451(12) 0.0385(11) -0.0003(10) 0.0043(8) 0.0026(10)
C22 0.0305(11) 0.0490(15) 0.0492(13) 0.0021(11) 0.0070(9) 0.0028(11)

loop_
_geom_bond_atom_site_label_1
_geom_bond_atom_site_label_2
_geom_bond_distance
_geom_bond_site_symmetry_2
_geom_bond_publ_flag
O C12 1.408(2) . ?
O H0 0.8200 . ?
N1 C21 1.137(2) . ?
N2 C22 1.131(3) . ?
C1 C2 1.380(3) . ?
C1 C6 1.403(3) . ?
C1 C10 1.482(2) . ?
C2 C3 1.384(3) . ?
C2 H2 0.9300 . ?
C3 C4 1.365(3) . ?
C3 H3 0.9300 . ?
C4 C5 1.372(3) . ?
C4 H4 0.9300 . ?
C5 C6 1.389(3) . ?
C5 H5 0.9300 . ?
C6 C7 1.498(3) . ?
C7 C8 1.518(3) . ?
C7 H7A 0.9700 . ?
C7 H7B 0.9700 . ?
C8 C9 1.513(3) . ?
C8 H8A 0.9700 . ?
C8 H8B 0.9700 . ?
C9 C10 1.337(2) . ?
C9 C14 1.510(3) . ?
C10 C11 1.538(2) . ?
C11 C22 1.476(3) . ?
C11 C21 1.480(2) . ?
C11 C12 1.558(2) . ?
C12 C13 1.506(2) . ?
C12 H12 0.9800 . ?
C13 C14 1.524(3) . ?
C13 H13A 0.9700 . ?
C13 H13B 0.9700 . ?
C14 C15 1.526(2) . ?
C14 H14 0.9800 . ?
C15 C16 1.377(3) . ?
C15 C20 1.379(3) . ?
C16 C17 1.383(3) . ?
C16 H16 0.9300 . ?
C17 C18 1.360(3) . ?
C17 H17 0.9300 . ?
C18 C19 1.374(3) . ?
C18 H18 0.9300 . ?
C19 C20 1.380(3) . ?
C19 H19 0.9300 . ?
C20 H20 0.9300 . ?
